data_7219519
loop_
_publ_author_name
'Feng, Xian'
'Wang, Jian-Jun'
'Zhang, Juan-Juan'
'Cao, Cheng-Pao'
'Huang, Zhi-Bin'
'Shi, Da-Qing'

_publ_section_title
;
 Regioselective synthesis of functionalized [1,8]naphthyridine derivatives
 via three-component domino reaction under catalyst-free conditions
;
_journal_issue 2
_journal_name_full 'Green Chem.'
_journal_page_first 973
_journal_paper_doi 10.1039/C4GC01469C
_journal_volume 17
_journal_year 2015
_chemical_formula_sum 'C27 H23 N5 O2'
_chemical_formula_weight 449.50
_chemical_name_systematic
; 
 ? 
;
_space_group_IT_number 2
_symmetry_cell_setting triclinic
_symmetry_space_group_name_Hall '-P 1'
_symmetry_space_group_name_H-M 'P -1'
_atom_sites_solution_hydrogens geom
_atom_sites_solution_primary direct
_atom_sites_solution_secondary difmap
_audit_creation_method SHELXL-97
_cell_angle_alpha 74.306(14)
_cell_angle_beta 87.632(10)
_cell_angle_gamma 81.193(12)
_cell_formula_units_Z 2
_cell_length_a 8.5318(10)
_cell_length_b 10.724(2)
_cell_length_c 13.1003(18)
_cell_measurement_reflns_used 759
_cell_measurement_temperature 293(2)
_cell_measurement_theta_max 68.3130
_cell_measurement_theta_min 6.2900
_cell_volume 1140.3(3)
_computing_cell_refinement 'Bruker FRAMBO'
_computing_data_collection 'Bruker FRAMBO'
_computing_data_reduction 'Bruker SAINT'
_computing_molecular_graphics 'Bruker SHELXTL'
_computing_publication_material 'Bruker SHELXTL'
_computing_structure_refinement 'SHELXL-97 (Sheldrick, 1997)'
_computing_structure_solution 'SHELXS-97 (Sheldrick, 1990)'
_diffrn_ambient_temperature 293(2)
_diffrn_measured_fraction_theta_full 0.974
_diffrn_measured_fraction_theta_max 0.974
_diffrn_measurement_device_type 'CCD area detector'
_diffrn_measurement_method 'phi and omega scans'
_diffrn_radiation_monochromator graphite
_diffrn_radiation_source 'fine-focus sealed tube'
_diffrn_radiation_type CuK\a
_diffrn_radiation_wavelength 1.54178
_diffrn_reflns_av_R_equivalents 0.1181
_diffrn_reflns_av_sigmaI/netI 0.2100
_diffrn_reflns_limit_h_max 8
_diffrn_reflns_limit_h_min -10
_diffrn_reflns_limit_k_max 12
_diffrn_reflns_limit_k_min -11
_diffrn_reflns_limit_l_max 15
_diffrn_reflns_limit_l_min -15
_diffrn_reflns_number 6977
_diffrn_reflns_theta_full 66.04
_diffrn_reflns_theta_max 66.04
_diffrn_reflns_theta_min 3.50
_exptl_absorpt_coefficient_mu 0.687
_exptl_absorpt_correction_T_max 0.9535
_exptl_absorpt_correction_T_min 0.9283
_exptl_absorpt_correction_type multi-scan
_exptl_absorpt_process_details sadabs
_exptl_crystal_density_diffrn 1.309
_exptl_crystal_density_method 'not measured'
_exptl_crystal_F_000 472
_exptl_crystal_size_max 0.11
_exptl_crystal_size_mid 0.10
_exptl_crystal_size_min 0.07
_refine_diff_density_max 0.225
_refine_diff_density_min -0.276
_refine_diff_density_rms 0.051
_refine_ls_extinction_coef 0.0013(3)
_refine_ls_extinction_expression Fc^*^=kFc[1+0.001xFc^2^\l^3^/sin(2\q)]^-1/4^
_refine_ls_extinction_method SHELXL
_refine_ls_goodness_of_fit_ref 1.190
_refine_ls_hydrogen_treatment mixed
_refine_ls_matrix_type full
_refine_ls_number_parameters 309
_refine_ls_number_reflns 3859
_refine_ls_number_restraints 0
_refine_ls_restrained_S_all 1.190
_refine_ls_R_factor_all 0.2516
_refine_ls_R_factor_gt 0.1399
_refine_ls_shift/su_max 0.000
_refine_ls_shift/su_mean 0.000
_refine_ls_structure_factor_coef Fsqd
_refine_ls_weighting_details 'calc w=1/[\s^2^(Fo^2^)+(0.0032P)^2^+2.8016P] where P=(Fo^2^+2Fc^2^)/3'
_refine_ls_weighting_scheme calc
_refine_ls_wR_factor_gt 0.2392
_refine_ls_wR_factor_ref 0.2855
_reflns_number_gt 1291
_reflns_number_total 3859
_reflns_threshold_expression >2sigma(I)
_cod_data_source_file c4gc01469c2.cif
_cod_data_source_block 140223b
_cod_depositor_comments
;
The following automatic conversions were performed:

'_symmetry_cell_setting' value 'Triclinic' changed to 'triclinic'
according to
/usr/data/users/saulius/crontab/automatic-downloads/rss-feeds/RSC/lib/dictionaries/cif_core.dic
dictionary named 'cif_core.dic' version 2.4.2 from 2011-04-26.

Automatic conversion script
Id: cif_fix_values 3008 2015-01-20 13:52:24Z robertas 
;
_cod_original_sg_symbol_H-M P-1
_cod_database_code 7219519

loop_
_symmetry_equiv_pos_as_xyz
'x, y, z'
'-x, -y, -z'

loop_
_atom_site_label
_atom_site_type_symbol
_atom_site_fract_x
_atom_site_fract_y
_atom_site_fract_z
_atom_site_U_iso_or_equiv
_atom_site_adp_type
_atom_site_occupancy
_atom_site_symmetry_multiplicity
_atom_site_calc_flag
_atom_site_refinement_flags
N1 N 0.6439(8) 1.3013(7) 0.7859(5) 0.0485(19) Uani 1 1 d .
N2 N 0.4339(9) 1.2292(8) 0.8887(5) 0.059(2) Uani 1 1 d .
N3 N 0.2636(10) 1.1224(9) 1.0071(6) 0.086(3) Uani 1 1 d .
H3A H 0.1839 1.0810 1.0263 0.103 Uiso 1 1 calc R
H3B H 0.3181 1.1398 1.0540 0.103 Uiso 1 1 calc R
N4 N -0.0126(10) 1.0167(9) 0.8576(7) 0.083(3) Uani 1 1 d .
N5 N 0.5858(11) 0.9300(9) 0.7647(7) 0.080(3) Uani 1 1 d .
O1 O 0.8801(8) 1.3367(7) 0.7055(5) 0.071(2) Uani 1 1 d .
O2 O 0.7044(9) 1.4669(7) 0.5000(5) 0.075(2) Uani 1 1 d .
C1 C 0.7567(12) 1.2973(9) 0.7036(7) 0.057(3) Uani 1 1 d .
C2 C 0.7095(10) 1.2523(9) 0.6108(6) 0.050(2) Uani 1 1 d .
H2 H 0.7681 1.1655 0.6132 0.060 Uiso 1 1 calc R
C3 C 0.5311(10) 1.2498(9) 0.6062(6) 0.049(2) Uani 1 1 d .
H3 H 0.4778 1.3406 0.5899 0.059 Uiso 1 1 calc R
C4 C 0.4723(10) 1.1777(9) 0.7150(6) 0.045(2) Uani 1 1 d .
C5 C 0.5140(10) 1.2358(8) 0.8028(7) 0.048(2) Uani 1 1 d .
C6 C 0.3029(11) 1.1600(10) 0.9038(7) 0.058(3) Uani 1 1 d .
C7 C 0.2269(11) 1.1387(9) 0.8222(7) 0.053(2) Uani 1 1 d .
C8 C 0.2875(11) 1.1929(9) 0.7101(7) 0.059(3) Uani 1 1 d .
H8 H 0.2471 1.2868 0.6878 0.071 Uiso 1 1 calc R
C9 C 0.2374(12) 1.1315(10) 0.6270(7) 0.066(3) Uani 1 1 d .
H9A H 0.1226 1.1427 0.6239 0.079 Uiso 1 1 calc R
H9B H 0.2762 1.0383 0.6471 0.079 Uiso 1 1 calc R
C10 C 0.3022(11) 1.1938(11) 0.5183(7) 0.068(3) Uani 1 1 d .
H10A H 0.2522 1.2842 0.4941 0.082 Uiso 1 1 calc R
H10B H 0.2761 1.1480 0.4682 0.082 Uiso 1 1 calc R
C11 C 0.4829(11) 1.1891(10) 0.5209(7) 0.060(3) Uani 1 1 d .
H11A H 0.5338 1.0988 0.5353 0.072 Uiso 1 1 calc R
H11B H 0.5189 1.2363 0.4521 0.072 Uiso 1 1 calc R
C12 C 0.6815(12) 1.3645(11) 0.8662(8) 0.059(3) Uani 1 1 d .
C13 C 0.6212(14) 1.4937(12) 0.8530(8) 0.072(3) Uani 1 1 d .
C14 C 0.6598(15) 1.5560(13) 0.9275(10) 0.087(4) Uani 1 1 d .
H14 H 0.6200 1.6436 0.9208 0.104 Uiso 1 1 calc R
C15 C 0.7555(16) 1.4875(16) 1.0093(12) 0.098(5) Uani 1 1 d .
H15 H 0.7816 1.5297 1.0582 0.118 Uiso 1 1 calc R
C16 C 0.8162(16) 1.3573(16) 1.0233(10) 0.107(5) Uani 1 1 d .
H16 H 0.8821 1.3130 1.0805 0.128 Uiso 1 1 calc R
C17 C 0.7781(13) 1.2931(13) 0.9511(9) 0.088(4) Uani 1 1 d .
H17 H 0.8161 1.2049 0.9593 0.106 Uiso 1 1 calc R
C18 C 0.5190(16) 1.5672(11) 0.7624(9) 0.106(5) Uani 1 1 d .
H18A H 0.5738 1.5636 0.6976 0.160 Uiso 1 1 calc R
H18B H 0.4930 1.6568 0.7645 0.160 Uiso 1 1 calc R
H18C H 0.4233 1.5293 0.7660 0.160 Uiso 1 1 calc R
C19 C 0.7567(11) 1.3531(10) 0.5119(7) 0.055(3) Uani 1 1 d .
C20 C 0.8665(11) 1.3124(9) 0.4304(7) 0.055(3) Uani 1 1 d .
C21 C 0.9341(12) 1.4091(10) 0.3569(7) 0.068(3) Uani 1 1 d .
H21 H 0.9155 1.4950 0.3618 0.081 Uiso 1 1 calc R
C22 C 1.0294(13) 1.3779(12) 0.2759(8) 0.077(3) Uani 1 1 d .
H22 H 1.0751 1.4428 0.2273 0.092 Uiso 1 1 calc R
C23 C 1.0556(12) 1.2530(12) 0.2678(8) 0.072(3) Uani 1 1 d .
H23 H 1.1191 1.2328 0.2133 0.086 Uiso 1 1 calc R
C24 C 0.9888(12) 1.1555(11) 0.3395(8) 0.070(3) Uani 1 1 d .
H24 H 1.0060 1.0704 0.3326 0.084 Uiso 1 1 calc R
C25 C 0.8960(12) 1.1845(10) 0.4220(7) 0.065(3) Uani 1 1 d .
H25 H 0.8537 1.1184 0.4715 0.078 Uiso 1 1 calc R
C26 C 0.0935(12) 1.0733(10) 0.8408(7) 0.062(3) Uani 1 1 d .
C27 C 0.5403(12) 1.0361(10) 0.7435(7) 0.058(3) Uani 1 1 d .

loop_
_atom_site_aniso_label
_atom_site_aniso_U_11
_atom_site_aniso_U_22
_atom_site_aniso_U_33
_atom_site_aniso_U_23
_atom_site_aniso_U_13
_atom_site_aniso_U_12
N1 0.038(5) 0.062(5) 0.052(4) -0.020(4) 0.008(3) -0.022(4)
N2 0.061(6) 0.074(5) 0.050(4) -0.022(4) 0.022(4) -0.031(4)
N3 0.088(7) 0.121(8) 0.061(5) -0.028(6) 0.028(5) -0.058(6)
N4 0.072(7) 0.107(8) 0.086(6) -0.037(6) 0.028(5) -0.053(6)
N5 0.094(8) 0.057(6) 0.086(7) -0.008(5) 0.002(5) -0.018(5)
O1 0.058(5) 0.095(6) 0.073(5) -0.031(4) 0.018(4) -0.039(4)
O2 0.088(6) 0.054(4) 0.079(5) -0.007(4) 0.027(4) -0.022(4)
C1 0.056(7) 0.055(6) 0.060(6) -0.014(5) 0.019(5) -0.021(5)
C2 0.045(6) 0.057(6) 0.047(5) -0.009(4) 0.010(4) -0.017(4)
C3 0.055(6) 0.050(5) 0.043(5) -0.010(4) 0.006(4) -0.016(4)
C4 0.037(6) 0.058(6) 0.039(5) -0.003(4) 0.004(4) -0.023(4)
C5 0.041(6) 0.053(5) 0.056(5) -0.018(5) 0.001(4) -0.022(4)
C6 0.048(7) 0.074(7) 0.059(6) -0.020(5) 0.020(5) -0.032(5)
C7 0.038(6) 0.064(6) 0.059(6) -0.015(5) 0.001(5) -0.016(5)
C8 0.072(8) 0.062(6) 0.046(5) -0.011(5) 0.005(5) -0.029(5)
C9 0.063(7) 0.081(7) 0.057(6) -0.014(5) 0.008(5) -0.032(6)
C10 0.061(7) 0.092(8) 0.053(6) -0.012(6) -0.008(5) -0.031(6)
C11 0.059(7) 0.077(7) 0.048(5) -0.012(5) -0.001(5) -0.025(5)
C12 0.053(7) 0.076(7) 0.061(6) -0.030(6) 0.017(5) -0.035(6)
C13 0.084(9) 0.083(8) 0.061(7) -0.023(6) 0.020(6) -0.043(7)
C14 0.081(10) 0.098(10) 0.102(10) -0.049(8) 0.034(8) -0.043(8)
C15 0.077(11) 0.138(14) 0.106(11) -0.071(11) 0.022(8) -0.033(9)
C16 0.086(11) 0.162(15) 0.090(10) -0.062(11) -0.016(8) -0.014(10)
C17 0.072(9) 0.123(11) 0.080(8) -0.046(8) -0.012(7) -0.010(7)
C18 0.148(13) 0.075(9) 0.092(9) -0.020(8) 0.018(9) -0.012(9)
C19 0.052(7) 0.063(6) 0.053(6) -0.010(5) 0.006(5) -0.028(5)
C20 0.054(7) 0.059(6) 0.051(5) -0.008(5) 0.005(5) -0.022(5)
C21 0.070(8) 0.071(7) 0.063(6) -0.008(6) 0.011(6) -0.032(6)
C22 0.073(8) 0.092(9) 0.064(7) -0.011(7) 0.023(6) -0.030(7)
C23 0.062(8) 0.091(9) 0.064(7) -0.021(6) 0.012(6) -0.018(6)
C24 0.067(8) 0.080(8) 0.071(7) -0.031(6) 0.007(6) -0.018(6)
C25 0.067(8) 0.079(8) 0.053(6) -0.016(6) 0.014(5) -0.033(6)
C26 0.053(7) 0.079(7) 0.060(6) -0.024(6) 0.014(5) -0.027(6)
C27 0.062(7) 0.065(7) 0.053(6) -0.012(5) 0.003(5) -0.035(6)

loop_
_atom_type_symbol
_atom_type_description
_atom_type_scat_dispersion_real
_atom_type_scat_dispersion_imag
_atom_type_scat_source
C C 0.0181 0.0091 'International Tables Vol C Tables 4.2.6.8 and 6.1.1.4'
H H 0.0000 0.0000 'International Tables Vol C Tables 4.2.6.8 and 6.1.1.4'
N N 0.0311 0.0180 'International Tables Vol C Tables 4.2.6.8 and 6.1.1.4'
O O 0.0492 0.0322 'International Tables Vol C Tables 4.2.6.8 and 6.1.1.4'

loop_
_geom_angle_atom_site_label_1
_geom_angle_atom_site_label_2
_geom_angle_atom_site_label_3
_geom_angle
C5 N1 C1 124.5(7)
C5 N1 C12 118.1(7)
C1 N1 C12 116.8(7)
C5 N2 C6 117.6(8)
C6 N3 H3A 120.0
C6 N3 H3B 120.0
H3A N3 H3B 120.0
O1 C1 N1 120.2(9)
O1 C1 C2 121.9(8)
N1 C1 C2 117.7(8)
C1 C2 C19 105.3(7)
C1 C2 C3 113.0(7)
C19 C2 C3 108.6(7)
C1 C2 H2 109.9
C19 C2 H2 109.9
C3 C2 H2 109.9
C2 C3 C4 109.8(7)
C2 C3 C11 113.9(7)
C4 C3 C11 110.0(7)
C2 C3 H3 107.6
C4 C3 H3 107.6
C11 C3 H3 107.6
C27 C4 C5 108.3(7)
C27 C4 C3 111.3(8)
C5 C4 C3 112.3(7)
C27 C4 C8 109.8(7)
C5 C4 C8 107.3(7)
C3 C4 C8 107.8(7)
N2 C5 N1 119.3(8)
N2 C5 C4 123.9(7)
N1 C5 C4 116.8(7)
N3 C6 C7 125.9(8)
N3 C6 N2 111.3(8)
C7 C6 N2 122.8(8)
C6 C7 C26 120.7(9)
C6 C7 C8 117.7(8)
C26 C7 C8 121.5(8)
C9 C8 C7 115.5(7)
C9 C8 C4 110.2(8)
C7 C8 C4 107.9(7)
C9 C8 H8 107.7
C7 C8 H8 107.7
C4 C8 H8 107.7
C8 C9 C10 111.1(8)
C8 C9 H9A 109.4
C10 C9 H9A 109.4
C8 C9 H9B 109.4
C10 C9 H9B 109.4
H9A C9 H9B 108.0
C9 C10 C11 111.5(8)
C9 C10 H10A 109.3
C11 C10 H10A 109.3
C9 C10 H10B 109.3
C11 C10 H10B 109.3
H10A C10 H10B 108.0
C3 C11 C10 111.2(8)
C3 C11 H11A 109.4
C10 C11 H11A 109.4
C3 C11 H11B 109.4
C10 C11 H11B 109.4
H11A C11 H11B 108.0
C13 C12 C17 122.5(11)
C13 C12 N1 118.1(10)
C17 C12 N1 119.4(10)
C12 C13 C14 118.6(12)
C12 C13 C18 121.5(11)
C14 C13 C18 120.0(12)
C15 C14 C13 119.1(14)
C15 C14 H14 120.4
C13 C14 H14 120.4
C14 C15 C16 122.6(14)
C14 C15 H15 118.7
C16 C15 H15 118.7
C15 C16 C17 119.3(14)
C15 C16 H16 120.3
C17 C16 H16 120.3
C16 C17 C12 117.9(13)
C16 C17 H17 121.1
C12 C17 H17 121.1
C13 C18 H18A 109.5
C13 C18 H18B 109.5
H18A C18 H18B 109.5
C13 C18 H18C 109.5
H18A C18 H18C 109.5
H18B C18 H18C 109.5
O2 C19 C20 119.8(8)
O2 C19 C2 118.9(9)
C20 C19 C2 121.2(9)
C25 C20 C21 119.0(9)
C25 C20 C19 122.9(8)
C21 C20 C19 118.0(9)
C20 C21 C22 120.3(10)
C20 C21 H21 119.8
C22 C21 H21 119.8
C23 C22 C21 120.1(10)
C23 C22 H22 120.0
C21 C22 H22 120.0
C22 C23 C24 120.6(10)
C22 C23 H23 119.7
C24 C23 H23 119.7
C23 C24 C25 120.0(10)
C23 C24 H24 120.0
C25 C24 H24 120.0
C24 C25 C20 120.0(9)
C24 C25 H25 120.0
C20 C25 H25 120.0
N4 C26 C7 178.1(13)
N5 C27 C4 177.7(11)

loop_
_geom_bond_atom_site_label_1
_geom_bond_atom_site_label_2
_geom_bond_distance
N1 C5 1.380(9)
N1 C1 1.420(10)
N1 C12 1.467(11)
N2 C5 1.283(10)
N2 C6 1.412(10)
N3 C6 1.348(10)
N3 H3A 0.8600
N3 H3B 0.8600
N4 C26 1.147(11)
N5 C27 1.107(12)
O1 C1 1.197(10)
O2 C19 1.204(11)
C1 C2 1.513(12)
C2 C19 1.530(11)
C2 C3 1.531(11)
C2 H2 0.9800
C3 C4 1.531(10)
C3 C11 1.535(11)
C3 H3 0.9800
C4 C27 1.491(13)
C4 C5 1.526(11)
C4 C8 1.562(12)
C6 C7 1.361(12)
C7 C26 1.406(12)
C7 C8 1.526(11)
C8 C9 1.521(11)
C8 H8 0.9800
C9 C10 1.522(11)
C9 H9A 0.9700
C9 H9B 0.9700
C10 C11 1.536(12)
C10 H10A 0.9700
C10 H10B 0.9700
C11 H11A 0.9700
C11 H11B 0.9700
C12 C13 1.368(14)
C12 C17 1.387(14)
C13 C14 1.398(14)
C13 C18 1.470(14)
C14 C15 1.348(16)
C14 H14 0.9300
C15 C16 1.379(17)
C15 H15 0.9300
C16 C17 1.385(15)
C16 H16 0.9300
C17 H17 0.9300
C18 H18A 0.9600
C18 H18B 0.9600
C18 H18C 0.9600
C19 C20 1.501(12)
C20 C25 1.389(13)
C20 C21 1.390(11)
C21 C22 1.391(13)
C21 H21 0.9300
C22 C23 1.356(14)
C22 H22 0.9300
C23 C24 1.381(13)
C23 H23 0.9300
C24 C25 1.387(12)
C24 H24 0.9300
C25 H25 0.9300

loop_
_geom_torsion_atom_site_label_1
_geom_torsion_atom_site_label_2
_geom_torsion_atom_site_label_3
_geom_torsion_atom_site_label_4
_geom_torsion
C5 N1 C1 O1 -166.4(9)
C12 N1 C1 O1 4.7(14)
C5 N1 C1 C2 18.4(13)
C12 N1 C1 C2 -170.5(8)
O1 C1 C2 C19 -42.4(12)
N1 C1 C2 C19 132.7(8)
O1 C1 C2 C3 -160.8(9)
N1 C1 C2 C3 14.3(12)
C1 C2 C3 C4 -49.2(10)
C19 C2 C3 C4 -165.6(7)
C1 C2 C3 C11 -173.1(8)
C19 C2 C3 C11 70.5(10)
C2 C3 C4 C27 -66.6(9)
C11 C3 C4 C27 59.6(10)
C2 C3 C4 C5 55.0(10)
C11 C3 C4 C5 -178.8(8)
C2 C3 C4 C8 173.0(7)
C11 C3 C4 C8 -60.8(10)
C6 N2 C5 N1 -179.3(8)
C6 N2 C5 C4 2.3(14)
C1 N1 C5 N2 169.1(9)
C12 N1 C5 N2 -1.9(13)
C1 N1 C5 C4 -12.3(13)
C12 N1 C5 C4 176.7(8)
C27 C4 C5 N2 -83.7(11)
C3 C4 C5 N2 153.1(9)
C8 C4 C5 N2 34.8(12)
C27 C4 C5 N1 97.8(9)
C3 C4 C5 N1 -25.4(11)
C8 C4 C5 N1 -143.7(8)
C5 N2 C6 N3 159.1(9)
C5 N2 C6 C7 -22.4(15)
N3 C6 C7 C26 0.6(17)
N2 C6 C7 C26 -177.7(9)
N3 C6 C7 C8 178.2(10)
N2 C6 C7 C8 -0.1(15)
C6 C7 C8 C9 161.0(9)
C26 C7 C8 C9 -21.4(14)
C6 C7 C8 C4 37.2(12)
C26 C7 C8 C4 -145.1(9)
C27 C4 C8 C9 -60.1(9)
C5 C4 C8 C9 -177.6(7)
C3 C4 C8 C9 61.3(10)
C27 C4 C8 C7 66.8(10)
C5 C4 C8 C7 -50.7(9)
C3 C4 C8 C7 -171.8(7)
C7 C8 C9 C10 179.2(8)
C4 C8 C9 C10 -58.2(11)
C8 C9 C10 C11 54.3(12)
C2 C3 C11 C10 -178.1(7)
C4 C3 C11 C10 58.1(10)
C9 C10 C11 C3 -54.0(11)
C5 N1 C12 C13 -93.3(11)
C1 N1 C12 C13 95.0(11)
C5 N1 C12 C17 87.9(11)
C1 N1 C12 C17 -83.9(11)
C17 C12 C13 C14 0.6(16)
N1 C12 C13 C14 -178.3(8)
C17 C12 C13 C18 -179.9(10)
N1 C12 C13 C18 1.2(15)
C12 C13 C14 C15 0.4(16)
C18 C13 C14 C15 -179.1(11)
C13 C14 C15 C16 -1(2)
C14 C15 C16 C17 0(2)
C15 C16 C17 C12 1.0(19)
C13 C12 C17 C16 -1.3(17)
N1 C12 C17 C16 177.5(10)
C1 C2 C19 O2 -56.5(12)
C3 C2 C19 O2 64.9(12)
C1 C2 C19 C20 123.5(9)
C3 C2 C19 C20 -115.2(9)
O2 C19 C20 C25 -161.4(10)
C2 C19 C20 C25 18.7(14)
O2 C19 C20 C21 15.0(15)
C2 C19 C20 C21 -164.9(8)
C25 C20 C21 C22 0.2(15)
C19 C20 C21 C22 -176.3(9)
C20 C21 C22 C23 0.6(17)
C21 C22 C23 C24 -0.2(18)
C22 C23 C24 C25 -1.1(17)
C23 C24 C25 C20 1.9(16)
C21 C20 C25 C24 -1.5(15)
C19 C20 C25 C24 174.9(9)
C6 C7 C26 N4 -65(33)
C8 C7 C26 N4 118(32)
C5 C4 C27 N5 120(28)
C3 C4 C27 N5 -116(28)
C8 C4 C27 N5 3(29)
